data_7205680
loop_
_publ_author_name
'Vitorica-Yrezabal, I\~nigo J.'
'Sullivan, Rachel A.'
'Purver, Stephen L.'
'Curfs, Caroline'
'Tang, Chiu C.'
'Brammer, Lee'

_publ_section_title
;
 Synthesis and polymorphism of (4-ClpyH)2[CuCl4]: solid--gas and
 solid--solid reactions
;
_journal_issue 9
_journal_name_full CrystEngComm
_journal_page_first 3189
_journal_paper_doi 10.1039/c0ce00628a
_journal_volume 13
_journal_year 2011
_chemical_formula_sum 'C10 H10 Cl6 Cu N2'
_chemical_formula_weight 434.44
_chemical_name_systematic
;
?
;
_space_group_IT_number 15
_symmetry_cell_setting monoclinic
_symmetry_space_group_name_Hall '-C 2yc'
_symmetry_space_group_name_H-M 'C 1 2/c 1'
_atom_sites_solution_hydrogens geom
_atom_sites_solution_primary direct
_atom_sites_solution_secondary difmap
_audit_creation_method SHELXL-97
_cell_angle_alpha 90.00
_cell_angle_beta 99.33(3)
_cell_angle_gamma 90.00
_cell_formula_units_Z 4
_cell_length_a 16.263(3)
_cell_length_b 7.3876(15)
_cell_length_c 13.645(3)
_cell_measurement_reflns_used 2187
_cell_measurement_temperature 150(2)
_cell_measurement_theta_max 23.294
_cell_measurement_theta_min 2.538
_cell_volume 1617.7(6)
_computing_cell_refinement 'Bruker XSCANS'
_computing_data_collection 'Bruker XSCANS'
_computing_data_reduction 'Bruker SAINT'
_computing_molecular_graphics 'Bruker SHELXTL'
_computing_publication_material 'Bruker SHELXTL'
_computing_structure_refinement 'SHELXL-97 (Sheldrick, 1997)'
_computing_structure_solution 'SHELXS-97 (Sheldrick, 1990)'
_diffrn_ambient_temperature 150(2)
_diffrn_detector_area_resol_mean 100
_diffrn_measured_fraction_theta_full 0.994
_diffrn_measured_fraction_theta_max 0.994
_diffrn_measurement_device_type 'Bruker SMART 1000 CCD'
_diffrn_measurement_method '\w scans'
_diffrn_radiation_monochromator graphite
_diffrn_radiation_source 'fine-focus sealed tube'
_diffrn_radiation_type MoK\a
_diffrn_radiation_wavelength 0.71073
_diffrn_reflns_av_R_equivalents 0.0210
_diffrn_reflns_av_sigmaI/netI 0.0206
_diffrn_reflns_limit_h_max 17
_diffrn_reflns_limit_h_min -18
_diffrn_reflns_limit_k_max 8
_diffrn_reflns_limit_k_min -6
_diffrn_reflns_limit_l_max 13
_diffrn_reflns_limit_l_min -15
_diffrn_reflns_number 3247
_diffrn_reflns_theta_full 23.29
_diffrn_reflns_theta_max 23.29
_diffrn_reflns_theta_min 2.54
_diffrn_standards_decay_% 0
_diffrn_standards_number 0
_exptl_absorpt_coefficient_mu 2.326
_exptl_absorpt_correction_type multi-scan
_exptl_absorpt_process_details SADABS
_exptl_crystal_colour yellow
_exptl_crystal_density_diffrn 1.784
_exptl_crystal_density_method 'not measured'
_exptl_crystal_F_000 860
_refine_diff_density_max 0.346
_refine_diff_density_min -0.318
_refine_diff_density_rms 0.066
_refine_ls_extinction_method none
_refine_ls_goodness_of_fit_ref 1.066
_refine_ls_hydrogen_treatment mixed
_refine_ls_matrix_type full
_refine_ls_number_parameters 87
_refine_ls_number_reflns 1165
_refine_ls_number_restraints 0
_refine_ls_restrained_S_all 1.066
_refine_ls_R_factor_all 0.0267
_refine_ls_R_factor_gt 0.0238
_refine_ls_shift/su_max 0.000
_refine_ls_shift/su_mean 0.000
_refine_ls_structure_factor_coef Fsqd
_refine_ls_weighting_details 'calc w=1/[\s^2^(Fo^2^)+(0.0420P)^2^+0.5495P] where P=(Fo^2^+2Fc^2^)/3'
_refine_ls_weighting_scheme calc
_refine_ls_wR_factor_gt 0.0643
_refine_ls_wR_factor_ref 0.0654
_reflns_number_gt 1055
_reflns_number_total 1165
_reflns_threshold_expression >2sigma(I)
_cod_data_source_file c0ce00628a.txt
_cod_data_source_block compound2_phaseII_150K
_cod_depositor_comments
;
The following automatic conversions were performed:
'_symmetry_cell_setting' value 'Monoclinic' changed to 'monoclinic'
according to '/home/saulius/struct/CIF-dictionaries/cif_core.dic'
dictionary named 'cif_core.dic' version 2.4.1 from
2010-06-29.

'_exptl_absorpt_correction_type' value 'MULTI-SCAN' changed
to 'multi-scan' according to
'/home/saulius/struct/CIF-dictionaries/cif_core.dic' dictionary named
'cif_core.dic' version 2.4.1 from 2010-06-29.

Automatic conversion script
Id: cif_fix_enum 1555 2011-01-17 13:19:09Z saulius 
;
_cod_original_sg_symbol_H-M C2/c
_cod_database_code 7205680

loop_
_symmetry_equiv_pos_as_xyz
'x, y, z'
'-x, y, -z+1/2'
'x+1/2, y+1/2, z'
'-x+1/2, y+1/2, -z+1/2'
'-x, -y, -z'
'x, -y, z-1/2'
'-x+1/2, -y+1/2, -z'
'x+1/2, -y+1/2, z-1/2'

loop_
_atom_site_label
_atom_site_type_symbol
_atom_site_fract_x
_atom_site_fract_y
_atom_site_fract_z
_atom_site_U_iso_or_equiv
_atom_site_adp_type
_atom_site_occupancy
_atom_site_symmetry_multiplicity
_atom_site_calc_flag
_atom_site_refinement_flags
_atom_site_disorder_assembly
_atom_site_disorder_group
Cu1 Cu 0.0000 0.04428(5) 0.7500 0.02364(17) Uani 1 2 d S . .
Cl1 Cl -0.08043(4) -0.16548(8) 0.65770(5) 0.0266(2) Uani 1 1 d . . .
Cl2 Cl 0.09427(4) 0.22862(9) 0.70346(5) 0.0325(2) Uani 1 1 d . . .
N1 N 0.40658(13) -0.1833(3) 0.38785(16) 0.0271(5) Uani 1 1 d . . .
H1 H 0.4411 -0.2272 0.3504 0.032 Uiso 1 1 calc R . .
C2 C 0.43135(16) -0.1769(4) 0.4865(2) 0.0282(6) Uani 1 1 d . . .
H2 H 0.4848 -0.2211 0.5148 0.034 Uiso 1 1 calc R . .
C3 C 0.37930(16) -0.1064(3) 0.5464(2) 0.0266(6) Uani 1 1 d . . .
H3 H 0.3959 -0.1002 0.6164 0.032 Uiso 1 1 calc R . .
C4 C 0.30161(16) -0.0444(3) 0.5019(2) 0.0219(6) Uani 1 1 d . . .
Cl4 Cl 0.23373(4) 0.04372(8) 0.57477(5) 0.0274(2) Uani 1 1 d . . .
C5 C 0.27692(16) -0.0542(3) 0.40068(19) 0.0242(6) Uani 1 1 d . . .
H5 H 0.2234 -0.0127 0.3707 0.029 Uiso 1 1 calc R . .
C6 C 0.33160(16) -0.1256(3) 0.3442(2) 0.0269(6) Uani 1 1 d . . .
H6 H 0.3162 -0.1340 0.2742 0.032 Uiso 1 1 calc R . .

loop_
_atom_site_aniso_label
_atom_site_aniso_U_11
_atom_site_aniso_U_22
_atom_site_aniso_U_33
_atom_site_aniso_U_23
_atom_site_aniso_U_13
_atom_site_aniso_U_12
Cu1 0.0186(3) 0.0214(3) 0.0314(3) 0.000 0.00549(19) 0.000
Cl1 0.0169(3) 0.0307(4) 0.0312(4) -0.0044(3) 0.0001(3) 0.0002(3)
Cl2 0.0328(4) 0.0325(4) 0.0347(4) -0.0004(3) 0.0133(3) -0.0091(3)
N1 0.0266(13) 0.0259(12) 0.0316(14) -0.0007(10) 0.0133(10) 0.0032(10)
C2 0.0188(14) 0.0278(15) 0.0370(18) 0.0022(12) 0.0017(12) -0.0018(11)
C3 0.0254(15) 0.0273(14) 0.0259(15) -0.0015(12) 0.0005(12) -0.0007(12)
C4 0.0205(14) 0.0184(13) 0.0284(15) 0.0003(11) 0.0082(11) -0.0020(10)
Cl4 0.0251(4) 0.0290(4) 0.0300(4) -0.0035(3) 0.0102(3) 0.0007(3)
C5 0.0211(14) 0.0241(15) 0.0271(16) 0.0036(11) 0.0030(12) 0.0011(11)
C6 0.0314(16) 0.0256(15) 0.0238(15) 0.0025(11) 0.0047(12) 0.0008(12)

loop_
_atom_type_symbol
_atom_type_description
_atom_type_scat_dispersion_real
_atom_type_scat_dispersion_imag
_atom_type_scat_source
C C 0.0033 0.0016 'International Tables Vol C Tables 4.2.6.8 and 6.1.1.4'
H H 0.0000 0.0000 'International Tables Vol C Tables 4.2.6.8 and 6.1.1.4'
N N 0.0061 0.0033 'International Tables Vol C Tables 4.2.6.8 and 6.1.1.4'
Cl Cl 0.1484 0.1585 'International Tables Vol C Tables 4.2.6.8 and 6.1.1.4'
Cu Cu 0.3201 1.2651 'International Tables Vol C Tables 4.2.6.8 and 6.1.1.4'

loop_
_geom_angle_atom_site_label_1
_geom_angle_atom_site_label_2
_geom_angle_atom_site_label_3
_geom_angle
_geom_angle_site_symmetry_1
_geom_angle_site_symmetry_3
_geom_angle_publ_flag
Cl2 Cu1 Cl2 104.28(4) . 2_556 ?
Cl2 Cu1 Cl1 128.48(3) . . ?
Cl2 Cu1 Cl1 102.40(3) 2_556 . ?
Cl2 Cu1 Cl1 102.40(3) . 2_556 ?
Cl2 Cu1 Cl1 128.48(3) 2_556 2_556 ?
Cl1 Cu1 Cl1 94.02(4) . 2_556 ?
C6 N1 C2 122.6(2) . . ?
C6 N1 H1 118.7 . . ?
C2 N1 H1 118.7 . . ?
N1 C2 C3 119.8(2) . . ?
N1 C2 H2 120.1 . . ?
C3 C2 H2 120.1 . . ?
C2 C3 C4 118.0(2) . . ?
C2 C3 H3 121.0 . . ?
C4 C3 H3 121.0 . . ?
C5 C4 C3 121.3(2) . . ?
C5 C4 Cl4 119.2(2) . . ?
C3 C4 Cl4 119.6(2) . . ?
C6 C5 C4 118.2(2) . . ?
C6 C5 H5 120.9 . . ?
C4 C5 H5 120.9 . . ?
N1 C6 C5 120.0(2) . . ?
N1 C6 H6 120.0 . . ?
C5 C6 H6 120.0 . . ?

loop_
_geom_bond_atom_site_label_1
_geom_bond_atom_site_label_2
_geom_bond_distance
_geom_bond_site_symmetry_2
_geom_bond_publ_flag
Cu1 Cl2 2.2190(8) . ?
Cu1 Cl2 2.2190(8) 2_556 ?
Cu1 Cl1 2.2725(8) . ?
Cu1 Cl1 2.2725(8) 2_556 ?
N1 C6 1.337(3) . ?
N1 C2 1.342(3) . ?
N1 H1 0.8800 . ?
C2 C3 1.372(4) . ?
C2 H2 0.9500 . ?
C3 C4 1.388(4) . ?
C3 H3 0.9500 . ?
C4 C5 1.377(4) . ?
C4 Cl4 1.728(3) . ?
C5 C6 1.373(4) . ?
C5 H5 0.9500 . ?
C6 H6 0.9500 . ?

loop_
_geom_torsion_atom_site_label_1
_geom_torsion_atom_site_label_2
_geom_torsion_atom_site_label_3
_geom_torsion_atom_site_label_4
_geom_torsion
_geom_torsion_site_symmetry_1
_geom_torsion_site_symmetry_2
_geom_torsion_site_symmetry_3
_geom_torsion_site_symmetry_4
_geom_torsion_publ_flag
C6 N1 C2 C3 -1.0(4) . . . . ?
N1 C2 C3 C4 0.4(4) . . . . ?
C2 C3 C4 C5 0.5(4) . . . . ?
C2 C3 C4 Cl4 179.5(2) . . . . ?
C3 C4 C5 C6 -0.6(4) . . . . ?
Cl4 C4 C5 C6 -179.66(19) . . . . ?
C2 N1 C6 C5 0.8(4) . . . . ?
C4 C5 C6 N1 0.0(4) . . . . ?
